data_7021029
loop_
_publ_author_name
'Melen, Rebecca L.'
'Eisler, Dana J.'
'Hewitt, Rachel A.'
'Rawson, Jeremy M.'

_publ_section_title
;
 Synthesis and structural studies on thioimides, R(2)C[double bond, length
 as m-dash]NSR and sulfur diimides, R(2)C[double bond, length as
 m-dash]NSN[double bond, length as m-dash]CR(2).
;
_journal_issue 11
_journal_name_full 'Dalton transactions (Cambridge, England : 2003)'
_journal_page_first 3888
_journal_page_last 3895
_journal_paper_doi 10.1039/c2dt32878j
_journal_volume 42
_journal_year 2013
_chemical_formula_moiety 'C17 H12 N4 O2 S'
_chemical_formula_sum 'C17 H12 N4 O2 S'
_chemical_formula_weight 336.37
_chemical_name_systematic
;
?
;
_space_group_IT_number 2
_symmetry_cell_setting triclinic
_symmetry_space_group_name_Hall '-P 1'
_symmetry_space_group_name_H-M 'P -1'
_atom_sites_solution_hydrogens geom
_atom_sites_solution_primary direct
_atom_sites_solution_secondary difmap
_audit_creation_method SHELXL-97
_cell_angle_alpha 74.4123(9)
_cell_angle_beta 76.190(1)
_cell_angle_gamma 71.295(1)
_cell_formula_units_Z 4
_cell_length_a 8.8032(2)
_cell_length_b 11.8517(2)
_cell_length_c 16.3949(4)
_cell_measurement_reflns_used 9428
_cell_measurement_temperature 180(2)
_cell_measurement_theta_max 27.48
_cell_measurement_theta_min 1.02
_cell_volume 1538.63(6)
_computing_cell_refinement 'HKL Scalepack (Otwinowski & Minor 1997)'
_computing_data_collection 'Collect (Nonius B.V. 1998)'
_computing_data_reduction
;
HKL Denzo and Scalepack (Otwinowski & Minor 1997)
;
_computing_molecular_graphics 'Bruker SHELXTL'
_computing_publication_material 'SHELXL-97 (Sheldrick 1997)'
_computing_structure_refinement 'SHELXL-97 (Sheldrick 1997)'
_computing_structure_solution 'SHELXS-97 (Sheldrick, 1990)'
_diffrn_ambient_temperature 180(2)
_diffrn_measured_fraction_theta_full 0.956
_diffrn_measured_fraction_theta_max 0.956
_diffrn_measurement_device_type 'Nonius Kappa CCD'
_diffrn_measurement_method 'phi\omega scans'
_diffrn_radiation_monochromator graphite
_diffrn_radiation_source 'fine-focus sealed tube'
_diffrn_radiation_type MoK\a
_diffrn_radiation_wavelength 0.71073
_diffrn_reflns_av_R_equivalents 0.0409
_diffrn_reflns_av_sigmaI/netI 0.0541
_diffrn_reflns_limit_h_max 10
_diffrn_reflns_limit_h_min -10
_diffrn_reflns_limit_k_max 14
_diffrn_reflns_limit_k_min -14
_diffrn_reflns_limit_l_max 20
_diffrn_reflns_limit_l_min -18
_diffrn_reflns_number 16668
_diffrn_reflns_theta_full 26.37
_diffrn_reflns_theta_max 26.37
_diffrn_reflns_theta_min 2.87
_exptl_absorpt_coefficient_mu 0.228
_exptl_absorpt_correction_T_max 0.990
_exptl_absorpt_correction_T_min 0.916
_exptl_absorpt_correction_type multi-scan
_exptl_absorpt_process_details
;
multi-scan from symmetry-related measurements
Sortav (Blessing 1995)
;
_exptl_crystal_colour orange
_exptl_crystal_density_diffrn 1.452
_exptl_crystal_density_method 'not measured'
_exptl_crystal_description brick
_exptl_crystal_F_000 696
_exptl_crystal_size_max 0.30
_exptl_crystal_size_mid 0.28
_exptl_crystal_size_min 0.07
_refine_diff_density_max 0.224
_refine_diff_density_min -0.341
_refine_diff_density_rms 0.055
_refine_ls_extinction_method none
_refine_ls_goodness_of_fit_ref 0.930
_refine_ls_hydrogen_treatment constr
_refine_ls_matrix_type full
_refine_ls_number_parameters 433
_refine_ls_number_reflns 6018
_refine_ls_number_restraints 0
_refine_ls_restrained_S_all 0.930
_refine_ls_R_factor_all 0.0789
_refine_ls_R_factor_gt 0.0501
_refine_ls_shift/su_max 0.000
_refine_ls_shift/su_mean 0.000
_refine_ls_structure_factor_coef Fsqd
_refine_ls_weighting_details 'calc w=1/[\s^2^(Fo^2^)+(0.0517P)^2^+1.7183P] where P=(Fo^2^+2Fc^2^)/3'
_refine_ls_weighting_scheme calc
_refine_ls_wR_factor_gt 0.1098
_refine_ls_wR_factor_ref 0.1291
_reflns_number_gt 4459
_reflns_number_total 6018
_reflns_threshold_expression >2sigma(I)
_cod_data_source_file c2dt32878j.txt
_cod_data_source_block compound_2a
_cod_depositor_comments
;
The following automatic conversions were performed:

'_symmetry_cell_setting' value 'Triclinic' changed to 'triclinic'
according to /home/saulius/struct/CIF-dictionaries/cif_core.dic
dictionary named 'cif_core.dic' version 2.4.2 from 2011-04-26.

Automatic conversion script
Id: cif_fix_values 1891 2012-01-12 08:04:46Z andrius 
;
_cod_database_code 7021029

loop_
_symmetry_equiv_pos_as_xyz
'x, y, z'
'-x, -y, -z'

loop_
_atom_site_label
_atom_site_type_symbol
_atom_site_fract_x
_atom_site_fract_y
_atom_site_fract_z
_atom_site_U_iso_or_equiv
_atom_site_adp_type
_atom_site_occupancy
_atom_site_symmetry_multiplicity
_atom_site_calc_flag
_atom_site_refinement_flags
S1 S 0.22951(9) 0.14480(6) -0.03542(4) 0.03765(18) Uani 1 1 d .
N1 N 0.3089(3) 0.07636(19) 0.05527(13) 0.0334(5) Uani 1 1 d .
C1 C 0.3132(3) 0.1411(2) 0.10593(15) 0.0306(6) Uani 1 1 d .
C2 C 0.3870(3) 0.0732(2) 0.18452(15) 0.0303(5) Uani 1 1 d .
C3 C 0.4153(3) -0.0523(2) 0.21118(17) 0.0366(6) Uani 1 1 d .
H3A H 0.3822 -0.0970 0.1817 0.044 Uiso 1 1 calc R
C4 C 0.4924(3) -0.1106(3) 0.28139(17) 0.0409(6) Uani 1 1 d .
H4A H 0.5136 -0.1964 0.3010 0.049 Uiso 1 1 calc R
C5 C 0.5381(3) -0.0424(3) 0.32265(18) 0.0410(7) Uani 1 1 d .
H5A H 0.5929 -0.0803 0.3705 0.049 Uiso 1 1 calc R
C6 C 0.5024(4) 0.0815(3) 0.29286(18) 0.0443(7) Uani 1 1 d .
H6A H 0.5323 0.1281 0.3222 0.053 Uiso 1 1 calc R
N2 N 0.4280(3) 0.1407(2) 0.22493(14) 0.0387(5) Uani 1 1 d .
C7 C 0.2525(3) 0.2767(2) 0.09110(15) 0.0310(6) Uani 1 1 d .
C8 C 0.1416(3) 0.3338(2) 0.15334(16) 0.0350(6) Uani 1 1 d .
H8A H 0.1072 0.2876 0.2078 0.042 Uiso 1 1 calc R
C9 C 0.0823(3) 0.4588(2) 0.13474(18) 0.0383(6) Uani 1 1 d .
H9A H 0.0050 0.5001 0.1759 0.046 Uiso 1 1 calc R
C10 C 0.1366(3) 0.5231(2) 0.05566(17) 0.0386(6) Uani 1 1 d .
H10A H 0.0985 0.6094 0.0414 0.046 Uiso 1 1 calc R
C11 C 0.2472(4) 0.4593(3) -0.00217(18) 0.0454(7) Uani 1 1 d .
H11A H 0.2848 0.5041 -0.0565 0.054 Uiso 1 1 calc R
N3 N 0.3049(3) 0.3380(2) 0.01361(14) 0.0398(5) Uani 1 1 d .
C12 C 0.2136(3) 0.0126(2) -0.05956(15) 0.0348(6) Uani 1 1 d .
C13 C 0.2990(3) -0.1044(3) -0.02306(17) 0.0387(6) Uani 1 1 d .
H13A H 0.3652 -0.1144 0.0178 0.046 Uiso 1 1 calc R
C14 C 0.2890(4) -0.2065(3) -0.04536(19) 0.0460(7) Uani 1 1 d .
H14A H 0.3498 -0.2851 -0.0203 0.055 Uiso 1 1 calc R
C15 C 0.1914(4) -0.1950(3) -0.1037(2) 0.0542(9) Uani 1 1 d .
H15A H 0.1868 -0.2653 -0.1194 0.065 Uiso 1 1 calc R
C16 C 0.1017(4) -0.0820(3) -0.13873(18) 0.0513(8) Uani 1 1 d .
H16A H 0.0319 -0.0735 -0.1775 0.062 Uiso 1 1 calc R
C17 C 0.1135(3) 0.0204(3) -0.11715(16) 0.0417(7) Uani 1 1 d .
N4 N 0.0144(3) 0.1379(3) -0.15539(15) 0.0539(7) Uani 1 1 d .
O1 O -0.1079(3) 0.1420(3) -0.18115(15) 0.0773(8) Uani 1 1 d .
O2 O 0.0576(3) 0.2289(2) -0.16020(15) 0.0660(7) Uani 1 1 d .
S2 S 0.06859(8) 0.33366(6) 0.39390(4) 0.03201(17) Uani 1 1 d .
N5 N -0.0940(2) 0.40801(19) 0.34437(13) 0.0313(5) Uani 1 1 d .
C18 C -0.1873(3) 0.3478(2) 0.33720(15) 0.0291(5) Uani 1 1 d .
C19 C -0.3267(3) 0.4178(2) 0.29098(16) 0.0309(5) Uani 1 1 d .
C20 C -0.3547(4) 0.5420(2) 0.25673(19) 0.0433(7) Uani 1 1 d .
H20A H -0.2876 0.5858 0.2644 0.052 Uiso 1 1 calc R
C21 C -0.4817(4) 0.6005(3) 0.2114(2) 0.0495(8) Uani 1 1 d .
H21A H -0.5028 0.6851 0.1867 0.059 Uiso 1 1 calc R
C22 C -0.5774(3) 0.5338(3) 0.20255(18) 0.0422(7) Uani 1 1 d .
H22A H -0.6668 0.5721 0.1726 0.051 Uiso 1 1 calc R
C23 C -0.5413(3) 0.4112(3) 0.23787(18) 0.0423(7) Uani 1 1 d .
H23A H -0.6068 0.3657 0.2308 0.051 Uiso 1 1 calc R
N6 N -0.4181(3) 0.3525(2) 0.28186(15) 0.0388(5) Uani 1 1 d .
C24 C -0.1608(3) 0.2134(2) 0.37016(15) 0.0293(5) Uani 1 1 d .
C25 C -0.2698(3) 0.1660(3) 0.43607(17) 0.0398(6) Uani 1 1 d .
H25A H -0.3664 0.2183 0.4606 0.048 Uiso 1 1 calc R
C26 C -0.2351(3) 0.0414(3) 0.46516(18) 0.0430(7) Uani 1 1 d .
H26A H -0.3074 0.0066 0.5102 0.052 Uiso 1 1 calc R
C27 C -0.0948(3) -0.0315(2) 0.42821(17) 0.0394(6) Uani 1 1 d .
H27A H -0.0684 -0.1176 0.4470 0.047 Uiso 1 1 calc R
C28 C 0.0070(4) 0.0227(2) 0.36321(18) 0.0413(7) Uani 1 1 d .
H28A H 0.1039 -0.0283 0.3377 0.050 Uiso 1 1 calc R
N7 N -0.0230(3) 0.14365(19) 0.33397(14) 0.0361(5) Uani 1 1 d .
C29 C 0.1198(3) 0.4634(2) 0.39998(15) 0.0285(5) Uani 1 1 d .
C30 C 0.0444(3) 0.5804(2) 0.35766(16) 0.0356(6) Uani 1 1 d .
H30A H -0.0388 0.5909 0.3263 0.043 Uiso 1 1 calc R
C31 C 0.0884(4) 0.6808(3) 0.36050(18) 0.0438(7) Uani 1 1 d .
H31A H 0.0346 0.7592 0.3315 0.053 Uiso 1 1 calc R
C32 C 0.2105(4) 0.6687(3) 0.40527(18) 0.0435(7) Uani 1 1 d .
H32A H 0.2426 0.7381 0.4052 0.052 Uiso 1 1 calc R
C33 C 0.2839(3) 0.5565(3) 0.44925(17) 0.0378(6) Uani 1 1 d .
H33A H 0.3651 0.5474 0.4815 0.045 Uiso 1 1 calc R
C34 C 0.2388(3) 0.4554(2) 0.44657(15) 0.0302(5) Uani 1 1 d .
N8 N 0.3177(3) 0.3396(2) 0.49572(14) 0.0360(5) Uani 1 1 d .
O3 O 0.3002(2) 0.24620(17) 0.48400(13) 0.0459(5) Uani 1 1 d .
O4 O 0.4010(3) 0.3373(2) 0.54715(14) 0.0538(6) Uani 1 1 d .

loop_
_atom_site_aniso_label
_atom_site_aniso_U_11
_atom_site_aniso_U_22
_atom_site_aniso_U_33
_atom_site_aniso_U_23
_atom_site_aniso_U_13
_atom_site_aniso_U_12
S1 0.0478(4) 0.0373(4) 0.0306(3) -0.0069(3) -0.0117(3) -0.0118(3)
N1 0.0364(12) 0.0361(12) 0.0287(11) -0.0070(9) -0.0062(9) -0.0106(10)
C1 0.0293(13) 0.0359(14) 0.0284(13) -0.0067(11) -0.0036(10) -0.0123(11)
C2 0.0293(13) 0.0336(14) 0.0292(13) -0.0077(10) -0.0036(10) -0.0101(11)
C3 0.0456(16) 0.0310(14) 0.0369(14) -0.0056(11) -0.0124(12) -0.0127(12)
C4 0.0503(17) 0.0319(15) 0.0384(15) -0.0003(12) -0.0118(13) -0.0112(13)
C5 0.0466(17) 0.0419(16) 0.0360(15) -0.0010(12) -0.0167(12) -0.0128(13)
C6 0.0586(19) 0.0397(16) 0.0432(16) -0.0062(13) -0.0223(14) -0.0169(14)
N2 0.0506(14) 0.0340(12) 0.0372(12) -0.0036(10) -0.0166(11) -0.0160(11)
C7 0.0324(14) 0.0340(14) 0.0302(13) -0.0038(11) -0.0090(10) -0.0138(11)
C8 0.0354(14) 0.0350(15) 0.0326(14) -0.0034(11) -0.0047(11) -0.0108(12)
C9 0.0390(15) 0.0348(15) 0.0408(15) -0.0104(12) -0.0059(12) -0.0081(12)
C10 0.0398(15) 0.0294(14) 0.0445(16) -0.0036(12) -0.0123(12) -0.0065(12)
C11 0.0567(19) 0.0361(16) 0.0376(15) 0.0028(12) -0.0050(13) -0.0156(14)
N3 0.0478(14) 0.0349(13) 0.0327(12) -0.0024(10) -0.0043(10) -0.0115(11)
C12 0.0376(15) 0.0456(16) 0.0249(13) -0.0115(11) 0.0033(11) -0.0191(13)
C13 0.0361(15) 0.0429(16) 0.0389(15) -0.0119(13) -0.0015(12) -0.0138(13)
C14 0.0458(17) 0.0479(18) 0.0494(17) -0.0166(14) 0.0034(14) -0.0224(14)
C15 0.070(2) 0.062(2) 0.0453(18) -0.0211(16) 0.0046(16) -0.0404(19)
C16 0.063(2) 0.077(2) 0.0304(15) -0.0130(15) -0.0025(14) -0.0436(19)
C17 0.0458(16) 0.0579(19) 0.0252(13) -0.0032(12) -0.0034(12) -0.0257(15)
N4 0.0637(18) 0.074(2) 0.0297(13) -0.0001(12) -0.0162(12) -0.0286(16)
O1 0.0715(17) 0.108(2) 0.0586(15) 0.0155(14) -0.0347(13) -0.0426(16)
O2 0.0950(19) 0.0581(15) 0.0533(14) 0.0013(11) -0.0408(13) -0.0222(14)
S2 0.0313(3) 0.0285(3) 0.0392(4) -0.0029(3) -0.0129(3) -0.0106(3)
N5 0.0287(11) 0.0324(12) 0.0346(12) -0.0077(9) -0.0085(9) -0.0079(9)
C18 0.0275(13) 0.0315(13) 0.0296(13) -0.0111(10) -0.0037(10) -0.0067(11)
C19 0.0294(13) 0.0310(14) 0.0354(14) -0.0132(11) -0.0085(10) -0.0051(11)
C20 0.0450(17) 0.0300(15) 0.0619(19) -0.0131(13) -0.0250(14) -0.0049(12)
C21 0.0556(19) 0.0308(15) 0.066(2) -0.0120(14) -0.0302(16) -0.0010(14)
C22 0.0380(15) 0.0439(17) 0.0475(17) -0.0155(13) -0.0194(13) -0.0011(13)
C23 0.0388(16) 0.0409(16) 0.0521(17) -0.0083(13) -0.0192(13) -0.0104(13)
N6 0.0355(12) 0.0376(13) 0.0486(14) -0.0080(10) -0.0165(10) -0.0114(10)
C24 0.0274(13) 0.0311(13) 0.0321(13) -0.0074(10) -0.0099(10) -0.0076(11)
C25 0.0286(14) 0.0463(17) 0.0420(15) -0.0090(13) -0.0045(11) -0.0081(12)
C26 0.0428(16) 0.0473(17) 0.0392(15) 0.0005(13) -0.0057(12) -0.0215(14)
C27 0.0497(17) 0.0305(14) 0.0407(15) -0.0009(12) -0.0138(13) -0.0152(13)
C28 0.0456(16) 0.0302(15) 0.0456(16) -0.0103(12) -0.0039(13) -0.0079(12)
N7 0.0366(12) 0.0295(12) 0.0394(12) -0.0060(10) -0.0020(10) -0.0092(10)
C29 0.0288(13) 0.0328(14) 0.0257(12) -0.0057(10) -0.0028(10) -0.0125(11)
C30 0.0463(16) 0.0316(14) 0.0303(13) -0.0032(11) -0.0120(11) -0.0113(12)
C31 0.065(2) 0.0328(15) 0.0378(15) -0.0031(12) -0.0143(14) -0.0182(14)
C32 0.0550(18) 0.0399(16) 0.0450(16) -0.0118(13) -0.0062(14) -0.0249(14)
C33 0.0326(14) 0.0436(16) 0.0440(15) -0.0137(13) -0.0076(12) -0.0150(12)
C34 0.0270(13) 0.0347(14) 0.0290(13) -0.0081(11) -0.0030(10) -0.0089(11)
N8 0.0276(12) 0.0406(13) 0.0421(13) -0.0094(10) -0.0101(10) -0.0086(10)
O3 0.0441(12) 0.0349(11) 0.0637(13) -0.0015(9) -0.0252(10) -0.0131(9)
O4 0.0502(13) 0.0553(13) 0.0634(14) -0.0149(11) -0.0345(11) -0.0045(10)

loop_
_atom_type_symbol
_atom_type_description
_atom_type_scat_dispersion_real
_atom_type_scat_dispersion_imag
_atom_type_scat_source
C C 0.0033 0.0016 'International Tables Vol C Tables 4.2.6.8 and 6.1.1.4'
H H 0.0000 0.0000 'International Tables Vol C Tables 4.2.6.8 and 6.1.1.4'
N N 0.0061 0.0033 'International Tables Vol C Tables 4.2.6.8 and 6.1.1.4'
O O 0.0106 0.0060 'International Tables Vol C Tables 4.2.6.8 and 6.1.1.4'
S S 0.1246 0.1234 'International Tables Vol C Tables 4.2.6.8 and 6.1.1.4'

loop_
_geom_angle_atom_site_label_1
_geom_angle_atom_site_label_2
_geom_angle_atom_site_label_3
_geom_angle
N1 S1 C12 97.43(12)
C1 N1 S1 119.83(19)
N1 C1 C7 124.9(2)
N1 C1 C2 116.4(2)
C7 C1 C2 118.7(2)
N2 C2 C3 123.0(2)
N2 C2 C1 115.6(2)
C3 C2 C1 121.4(2)
C4 C3 C2 118.6(2)
C5 C4 C3 119.0(3)
C6 C5 C4 118.4(3)
N2 C6 C5 124.0(3)
C2 N2 C6 117.0(2)
N3 C7 C8 122.8(2)
N3 C7 C1 116.2(2)
C8 C7 C1 121.0(2)
C9 C8 C7 118.7(2)
C8 C9 C10 119.1(3)
C11 C10 C9 118.4(3)
N3 C11 C10 123.8(3)
C11 N3 C7 117.2(2)
C13 C12 C17 116.3(2)
C13 C12 S1 122.3(2)
C17 C12 S1 121.4(2)
C14 C13 C12 121.2(3)
C15 C14 C13 120.8(3)
C16 C15 C14 119.7(3)
C15 C16 C17 119.5(3)
C16 C17 C12 122.5(3)
C16 C17 N4 117.2(3)
C12 C17 N4 120.3(3)
O1 N4 O2 123.3(3)
O1 N4 C17 118.8(3)
O2 N4 C17 117.9(3)
N5 S2 C29 97.39(11)
C18 N5 S2 119.28(18)
N5 C18 C19 116.9(2)
N5 C18 C24 124.1(2)
C19 C18 C24 119.0(2)
N6 C19 C20 122.6(2)
N6 C19 C18 115.7(2)
C20 C19 C18 121.7(2)
C21 C20 C19 118.8(3)
C22 C21 C20 118.8(3)
C23 C22 C21 118.9(3)
N6 C23 C22 123.3(3)
C19 N6 C23 117.6(2)
N7 C24 C25 122.9(2)
N7 C24 C18 115.3(2)
C25 C24 C18 121.8(2)
C26 C25 C24 118.7(3)
C27 C26 C25 119.2(3)
C26 C27 C28 118.5(3)
N7 C28 C27 123.6(3)
C24 N7 C28 117.1(2)
C30 C29 C34 116.1(2)
C30 C29 S2 121.64(19)
C34 C29 S2 122.30(19)
C31 C30 C29 121.4(3)
C30 C31 C32 120.9(3)
C33 C32 C31 119.4(2)
C32 C33 C34 119.5(2)
C33 C34 C29 122.7(2)
C33 C34 N8 117.1(2)
C29 C34 N8 120.2(2)
O4 N8 O3 122.5(2)
O4 N8 C34 119.0(2)
O3 N8 C34 118.5(2)

loop_
_geom_bond_atom_site_label_1
_geom_bond_atom_site_label_2
_geom_bond_distance
S1 N1 1.686(2)
S1 C12 1.769(3)
N1 C1 1.287(3)
C1 C7 1.493(4)
C1 C2 1.496(3)
C2 N2 1.339(3)
C2 C3 1.389(4)
C3 C4 1.382(4)
C4 C5 1.381(4)
C5 C6 1.374(4)
C6 N2 1.340(3)
C7 N3 1.339(3)
C7 C8 1.387(4)
C8 C9 1.377(4)
C9 C10 1.377(4)
C10 C11 1.375(4)
C11 N3 1.336(4)
C12 C13 1.395(4)
C12 C17 1.405(4)
C13 C14 1.388(4)
C14 C15 1.386(4)
C15 C16 1.368(5)
C16 C17 1.392(4)
C17 N4 1.451(4)
N4 O1 1.230(3)
N4 O2 1.233(3)
S2 N5 1.687(2)
S2 C29 1.768(2)
N5 C18 1.290(3)
C18 C19 1.491(3)
C18 C24 1.498(3)
C19 N6 1.336(3)
C19 C20 1.390(4)
C20 C21 1.381(4)
C21 C22 1.379(4)
C22 C23 1.374(4)
C23 N6 1.341(3)
C24 N7 1.335(3)
C24 C25 1.389(4)
C25 C26 1.380(4)
C26 C27 1.370(4)
C27 C28 1.378(4)
C28 N7 1.342(3)
C29 C30 1.399(4)
C29 C34 1.403(3)
C30 C31 1.378(4)
C31 C32 1.392(4)
C32 C33 1.365(4)
C33 C34 1.392(3)
C34 N8 1.441(3)
N8 O4 1.233(3)
N8 O3 1.234(3)
